data_7020179
loop_
_publ_author_name
'Das, Dipanwita'
'Scherer, Thomas Michael'
'Das, Amit'
'Mondal, Tapan Kumar'
'Mobin, Shaikh M.'
'Fiedler, Jan'
'Priego, Jos\'e Luis'
'Jim\'enez-Aparicio, Reyes'
'Kaim, Wolfgang'
'Lahiri, Goutam Kumar'

_publ_section_title
;
 The intricate paramagnetic state of [Os(Q)2(bpy)]+, Q =
 4,6-di-tert-butyl-o-iminobenzoquinone.
;
_journal_issue 38
_journal_name_full 'Dalton transactions (Cambridge, England : 2003)'
_journal_page_first 11675
_journal_page_last 11683
_journal_paper_doi 10.1039/c2dt30903c
_journal_volume 41
_journal_year 2012
_chemical_formula_sum 'C56 H64 Cl N4 O6 Os'
_chemical_formula_weight 1114.76
_chemical_name_systematic
;
?
;
_space_group_IT_number 2
_symmetry_cell_setting triclinic
_symmetry_space_group_name_Hall '-P 1'
_symmetry_space_group_name_H-M 'P -1'
_atom_sites_solution_hydrogens geom
_atom_sites_solution_primary direct
_atom_sites_solution_secondary difmap
_audit_creation_method SHELXL-97
_cell_angle_alpha 94.563(3)
_cell_angle_beta 94.546(3)
_cell_angle_gamma 94.813(2)
_cell_formula_units_Z 2
_cell_length_a 10.5375(3)
_cell_length_b 15.2833(4)
_cell_length_c 16.2780(6)
_cell_measurement_reflns_used 6669
_cell_measurement_temperature 150(2)
_cell_measurement_theta_max 32.6756
_cell_measurement_theta_min 3.3083
_cell_volume 2594.25(14)
_computing_cell_refinement 'CrysAlis RED, Oxford Diffraction Ltd.,'
_computing_data_collection 'CrysAlis CCD, Oxford Diffraction Ltd.,'
_computing_data_reduction 'CrysAlis RED, Oxford Diffraction Ltd.,'
_computing_molecular_graphics Ortep3
_computing_publication_material Shelx97
_computing_structure_refinement 'SHELXL-97 (Sheldrick, 1997)'
_computing_structure_solution 'SHELXS-97 (Sheldrick, 1997)'
_diffrn_ambient_temperature 150(2)
_diffrn_detector_area_resol_mean 15.9948
_diffrn_measured_fraction_theta_full 0.998
_diffrn_measured_fraction_theta_max 0.998
_diffrn_measurement_device_type 'OXFORD DIFFRACTION XCALIBUR-S'
_diffrn_measurement_method \w/q-scan
_diffrn_radiation_monochromator graphite
_diffrn_radiation_source 'Enhance (Mo) X-ray Source'
_diffrn_radiation_type MoK\a
_diffrn_radiation_wavelength 0.71073
_diffrn_reflns_av_R_equivalents 0.0723
_diffrn_reflns_av_sigmaI/netI 0.1498
_diffrn_reflns_limit_h_max 11
_diffrn_reflns_limit_h_min -12
_diffrn_reflns_limit_k_max 18
_diffrn_reflns_limit_k_min -18
_diffrn_reflns_limit_l_max 19
_diffrn_reflns_limit_l_min -19
_diffrn_reflns_number 19409
_diffrn_reflns_theta_full 25.00
_diffrn_reflns_theta_max 25.00
_diffrn_reflns_theta_min 3.32
_exptl_absorpt_coefficient_mu 2.562
_exptl_absorpt_correction_T_max 0.6417
_exptl_absorpt_correction_T_min 0.5340
_exptl_absorpt_correction_type multi-scan
_exptl_absorpt_process_details
;
CrysAlis RED, Oxford Diffraction Ltd.,
Version 1.171.31.7 (release 18-10-2006 CrysAlis171 .NET)
(compiled Oct 18 2006,16:28:17)
Empirical absorption correction using spherical harmonics,
implemented in SCALE3 ABSPACK scaling algorithm.
;
_exptl_crystal_colour black
_exptl_crystal_density_diffrn 1.427
_exptl_crystal_density_method 'not measured'
_exptl_crystal_description block
_exptl_crystal_F_000 1138
_exptl_crystal_size_max 0.28
_exptl_crystal_size_mid 0.23
_exptl_crystal_size_min 0.19
_refine_diff_density_max 1.973
_refine_diff_density_min -0.864
_refine_diff_density_rms 0.118
_refine_ls_extinction_method none
_refine_ls_goodness_of_fit_ref 0.807
_refine_ls_hydrogen_treatment constr
_refine_ls_matrix_type full
_refine_ls_number_parameters 625
_refine_ls_number_reflns 9116
_refine_ls_number_restraints 48
_refine_ls_restrained_S_all 0.806
_refine_ls_R_factor_all 0.0711
_refine_ls_R_factor_gt 0.0421
_refine_ls_shift/su_max 0.001
_refine_ls_shift/su_mean 0.000
_refine_ls_structure_factor_coef Fsqd
_refine_ls_weighting_details 'calc w=1/[\s^2^(Fo^2^)+(0.0177P)^2^+0.0000P] where P=(Fo^2^+2Fc^2^)/3'
_refine_ls_weighting_scheme calc
_refine_ls_wR_factor_gt 0.0671
_refine_ls_wR_factor_ref 0.0706
_reflns_number_gt 6233
_reflns_number_total 9116
_reflns_threshold_expression >2sigma(I)
_cod_data_source_file c2dt30903c.txt
_cod_data_source_block '[1[ClO4'
_cod_depositor_comments
;
The following automatic conversions were performed:

'_symmetry_cell_setting' value 'Triclinic' changed to 'triclinic'
according to /home/saulius/struct/CIF-dictionaries/cif_core.dic
dictionary named 'cif_core.dic' version 2.4.2 from
2011-04-26.

'_refine_ls_hydrogen_treatment' value 'CONSTR' changed
to 'constr' according to
/home/saulius/struct/CIF-dictionaries/cif_core.dic dictionary named
'cif_core.dic' version 2.4.2 from 2011-04-26.

Automatic conversion script
Id: cif_fix_values 1891 2012-01-12 08:04:46Z andrius 
;
_cod_database_code 7020179

loop_
_symmetry_equiv_pos_as_xyz
'x, y, z'
'-x, -y, -z'

loop_
_atom_site_label
_atom_site_type_symbol
_atom_site_fract_x
_atom_site_fract_y
_atom_site_fract_z
_atom_site_U_iso_or_equiv
_atom_site_adp_type
_atom_site_occupancy
_atom_site_symmetry_multiplicity
_atom_site_calc_flag
_atom_site_refinement_flags
Os1 Os 0.93986(2) 0.249732(19) 0.323054(17) 0.02123(7) Uani 1 1 d .
O1 O 1.0998(3) 0.1916(3) 0.3045(2) 0.0254(10) Uani 1 1 d .
O2 O 0.8522(3) 0.1764(3) 0.2243(2) 0.0246(10) Uani 1 1 d .
N1 N 1.0272(4) 0.3333(3) 0.2517(3) 0.0163(11) Uani 1 1 d .
N2 N 0.8605(4) 0.1466(3) 0.3767(3) 0.0146(11) Uani 1 1 d .
N3 N 0.7900(4) 0.3173(3) 0.3571(3) 0.0224(12) Uani 1 1 d .
N4 N 1.0148(4) 0.3186(3) 0.4303(3) 0.0226(12) Uani 1 1 d .
C1 C 1.1697(5) 0.2240(4) 0.2488(3) 0.0199(14) Uani 1 1 d .
C2 C 1.2822(5) 0.1875(4) 0.2249(3) 0.0235(14) Uani 1 1 d .
C3 C 1.3454(5) 0.2287(4) 0.1658(3) 0.0242(15) Uani 1 1 d .
H3 H 1.4195 0.2044 0.1477 0.029 Uiso 1 1 calc R
C4 C 1.3072(5) 0.3056(4) 0.1301(4) 0.0244(15) Uani 1 1 d .
C5 C 1.2020(5) 0.3421(4) 0.1587(3) 0.0231(14) Uani 1 1 d .
H5 H 1.1753 0.3941 0.1368 0.028 Uiso 1 1 calc R
C6 C 1.1334(5) 0.3040(4) 0.2193(3) 0.0204(14) Uani 1 1 d .
C7 C 1.3260(5) 0.1052(4) 0.2624(4) 0.0274(15) Uani 1 1 d .
C8 C 1.3496(6) 0.1227(4) 0.3565(4) 0.0411(18) Uani 1 1 d .
H8A H 1.4103 0.1750 0.3703 0.062 Uiso 1 1 calc R
H8B H 1.3851 0.0717 0.3795 0.062 Uiso 1 1 calc R
H8C H 1.2688 0.1326 0.3800 0.062 Uiso 1 1 calc R
C9 C 1.2245(5) 0.0277(4) 0.2403(4) 0.0415(18) Uani 1 1 d .
H9A H 1.1465 0.0398 0.2665 0.062 Uiso 1 1 calc R
H9B H 1.2565 -0.0260 0.2600 0.062 Uiso 1 1 calc R
H9C H 1.2055 0.0195 0.1801 0.062 Uiso 1 1 calc R
C10 C 1.4490(5) 0.0787(4) 0.2289(4) 0.0417(19) Uani 1 1 d .
H10A H 1.4337 0.0619 0.1693 0.063 Uiso 1 1 calc R
H10B H 1.4779 0.0287 0.2570 0.063 Uiso 1 1 calc R
H10C H 1.5148 0.1285 0.2387 0.063 Uiso 1 1 calc R
C11 C 1.3883(5) 0.3443(4) 0.0656(3) 0.0227(14) Uani 1 1 d .
C12 C 1.3868(5) 0.2786(4) -0.0086(4) 0.0368(17) Uani 1 1 d .
H12A H 1.4245 0.2256 0.0081 0.055 Uiso 1 1 calc R
H12B H 1.4365 0.3047 -0.0504 0.055 Uiso 1 1 calc R
H12C H 1.2984 0.2628 -0.0319 0.055 Uiso 1 1 calc R
C13 C 1.5262(5) 0.3687(4) 0.1033(4) 0.0333(16) Uani 1 1 d .
H13A H 1.5262 0.4112 0.1517 0.050 Uiso 1 1 calc R
H13B H 1.5770 0.3949 0.0621 0.050 Uiso 1 1 calc R
H13C H 1.5633 0.3155 0.1202 0.050 Uiso 1 1 calc R
C14 C 1.3380(5) 0.4293(4) 0.0357(4) 0.0358(18) Uani 1 1 d .
H14A H 1.2490 0.4168 0.0126 0.054 Uiso 1 1 calc R
H14B H 1.3903 0.4508 -0.0070 0.054 Uiso 1 1 calc R
H14C H 1.3428 0.4744 0.0824 0.054 Uiso 1 1 calc R
C15 C 0.9880(5) 0.4166(4) 0.2310(3) 0.0175(13) Uani 1 1 d .
C16 C 1.0697(5) 0.4919(4) 0.2479(3) 0.0250(15) Uani 1 1 d .
H16 H 1.1538 0.4879 0.2722 0.030 Uiso 1 1 calc R
C17 C 1.0320(5) 0.5734(4) 0.2302(3) 0.0286(15) Uani 1 1 d .
H17 H 1.0893 0.6251 0.2417 0.034 Uiso 1 1 calc R
C18 C 0.9092(5) 0.5778(4) 0.1954(4) 0.0312(16) Uani 1 1 d .
H18 H 0.8817 0.6332 0.1826 0.037 Uiso 1 1 calc R
C19 C 0.8259(5) 0.5029(4) 0.1790(4) 0.0345(17) Uani 1 1 d .
H19 H 0.7412 0.5067 0.1557 0.041 Uiso 1 1 calc R
C20 C 0.8657(5) 0.4225(4) 0.1965(3) 0.0286(15) Uani 1 1 d .
H20 H 0.8086 0.3708 0.1847 0.034 Uiso 1 1 calc R
C21 C 0.8099(5) 0.0954(4) 0.2376(3) 0.0205(14) Uani 1 1 d .
C22 C 0.7628(5) 0.0291(4) 0.1731(3) 0.0201(13) Uani 1 1 d .
C23 C 0.7154(5) -0.0496(4) 0.1998(4) 0.0248(14) Uani 1 1 d .
H23 H 0.6848 -0.0954 0.1582 0.030 Uiso 1 1 calc R
C24 C 0.7079(5) -0.0689(4) 0.2823(4) 0.0207(14) Uani 1 1 d .
C25 C 0.7560(4) -0.0052(4) 0.3438(4) 0.0233(14) Uani 1 1 d .
H25 H 0.7541 -0.0158 0.4005 0.028 Uiso 1 1 calc R
C26 C 0.8090(5) 0.0774(4) 0.3202(3) 0.0183(14) Uani 1 1 d .
C27 C 0.7690(5) 0.0479(4) 0.0829(4) 0.0295(16) Uani 1 1 d .
C28 C 0.6917(5) 0.1254(4) 0.0630(4) 0.0343(17) Uani 1 1 d .
H28A H 0.6019 0.1109 0.0725 0.051 Uiso 1 1 calc R
H28B H 0.6977 0.1369 0.0050 0.051 Uiso 1 1 calc R
H28C H 0.7260 0.1780 0.0988 0.051 Uiso 1 1 calc R
C29 C 0.9096(5) 0.0707(4) 0.0682(4) 0.0428(19) Uani 1 1 d .
H29A H 0.9417 0.1260 0.1007 0.064 Uiso 1 1 calc R
H29B H 0.9165 0.0775 0.0093 0.064 Uiso 1 1 calc R
H29C H 0.9602 0.0233 0.0852 0.064 Uiso 1 1 calc R
C30 C 0.7149(6) -0.0317(4) 0.0237(4) 0.049(2) Uani 1 1 d .
H30A H 0.7647 -0.0818 0.0334 0.073 Uiso 1 1 calc R
H30B H 0.7198 -0.0170 -0.0335 0.073 Uiso 1 1 calc R
H30C H 0.6255 -0.0473 0.0333 0.073 Uiso 1 1 calc R
C31 C 0.6470(5) -0.1592(4) 0.3011(4) 0.0260(15) Uani 1 1 d .
C32 C 0.6399(5) -0.1664(4) 0.3937(4) 0.0383(17) Uani 1 1 d .
H32A H 0.7265 -0.1604 0.4215 0.058 Uiso 1 1 calc R
H32B H 0.5971 -0.2239 0.4025 0.058 Uiso 1 1 calc R
H32C H 0.5915 -0.1195 0.4164 0.058 Uiso 1 1 calc R
C33 C 0.5098(5) -0.1733(4) 0.2583(4) 0.0382(17) Uani 1 1 d .
H33A H 0.4581 -0.1289 0.2820 0.057 Uiso 1 1 calc R
H33B H 0.4719 -0.2323 0.2668 0.057 Uiso 1 1 calc R
H33C H 0.5124 -0.1676 0.1989 0.057 Uiso 1 1 calc R
C34 C 0.7228(5) -0.2332(4) 0.2666(4) 0.0361(17) Uani 1 1 d .
H34A H 0.7210 -0.2328 0.2063 0.054 Uiso 1 1 calc R
H34B H 0.6843 -0.2901 0.2805 0.054 Uiso 1 1 calc R
H34C H 0.8115 -0.2238 0.2908 0.054 Uiso 1 1 calc R
C35 C 0.8547(5) 0.1441(4) 0.4619(4) 0.0241(14) Uani 1 1 d .
C36 C 0.7507(6) 0.1743(4) 0.4997(4) 0.0344(17) Uani 1 1 d .
H36 H 0.6786 0.1899 0.4671 0.041 Uiso 1 1 calc R
C37 C 0.7532(7) 0.1813(5) 0.5840(4) 0.049(2) Uani 1 1 d .
H37 H 0.6827 0.2019 0.6103 0.059 Uiso 1 1 calc R
C38 C 0.8585(8) 0.1584(5) 0.6308(4) 0.062(2) Uani 1 1 d .
H38 H 0.8610 0.1655 0.6894 0.074 Uiso 1 1 calc R
C39 C 0.9577(6) 0.1261(5) 0.5947(4) 0.053(2) Uani 1 1 d .
H39 H 1.0273 0.1078 0.6279 0.064 Uiso 1 1 calc R
C40 C 0.9583(5) 0.1197(4) 0.5100(4) 0.0398(18) Uani 1 1 d .
H40 H 1.0292 0.0987 0.4846 0.048 Uiso 1 1 calc R
C41 C 0.6743(5) 0.3123(4) 0.3139(4) 0.0263(15) Uani 1 1 d .
H41 H 0.6629 0.2808 0.2607 0.032 Uiso 1 1 calc R
C42 C 0.5723(5) 0.3513(4) 0.3442(4) 0.0338(17) Uani 1 1 d .
H42 H 0.4923 0.3468 0.3121 0.041 Uiso 1 1 calc R
C43 C 0.5874(5) 0.3972(4) 0.4218(4) 0.0374(18) Uani 1 1 d .
H43 H 0.5176 0.4237 0.4439 0.045 Uiso 1 1 calc R
C44 C 0.7047(5) 0.4036(4) 0.4665(4) 0.0312(16) Uani 1 1 d .
H44 H 0.7175 0.4350 0.5197 0.037 Uiso 1 1 calc R
C45 C 0.8050(5) 0.3630(4) 0.4319(4) 0.0238(14) Uani 1 1 d .
C46 C 0.9331(5) 0.3656(4) 0.4739(4) 0.0248(14) Uani 1 1 d .
C47 C 0.9718(6) 0.4082(4) 0.5509(4) 0.0365(18) Uani 1 1 d .
H47 H 0.9122 0.4369 0.5818 0.044 Uiso 1 1 calc R
C48 C 1.0976(6) 0.4089(4) 0.5830(4) 0.0384(17) Uani 1 1 d .
H48 H 1.1257 0.4387 0.6356 0.046 Uiso 1 1 calc R
C49 C 1.1814(5) 0.3651(4) 0.5366(4) 0.0306(16) Uani 1 1 d .
H49 H 1.2689 0.3654 0.5560 0.037 Uiso 1 1 calc R
C50 C 1.1356(5) 0.3217(4) 0.4630(4) 0.0354(17) Uani 1 1 d .
H50 H 1.1937 0.2912 0.4323 0.042 Uiso 1 1 calc R
C111 C 0.0728(7) 0.7872(6) 0.1122(5) 0.064(2) Uani 1 1 d U
H111 H 0.0357 0.8356 0.1381 0.077 Uiso 1 1 calc R
C222 C 0.0128(7) 0.7352(6) 0.0430(5) 0.063(2) Uani 1 1 d U
H222 H -0.0679 0.7494 0.0203 0.076 Uiso 1 1 calc R
C333 C 0.0649(7) 0.6658(6) 0.0075(5) 0.071(2) Uani 1 1 d U
H333 H 0.0203 0.6327 -0.0395 0.085 Uiso 1 1 calc R
C444 C 0.1798(7) 0.6423(5) 0.0374(5) 0.060(2) Uani 1 1 d U
H444 H 0.2138 0.5923 0.0120 0.072 Uiso 1 1 calc R
C555 C 0.2457(7) 0.6888(6) 0.1023(5) 0.059(2) Uani 1 1 d U
H555 H 0.3268 0.6729 0.1226 0.071 Uiso 1 1 calc R
C666 C 0.1932(7) 0.7614(5) 0.1400(4) 0.057(2) Uani 1 1 d U
H666 H 0.2404 0.7945 0.1860 0.069 Uiso 1 1 calc R
Cl1 Cl 0.42158(15) 0.56936(11) 0.32224(11) 0.0382(4) Uani 1 1 d .
O111 O 0.3324(4) 0.6338(3) 0.3145(4) 0.0783(18) Uani 1 1 d .
O222 O 0.5210(4) 0.6019(3) 0.3823(3) 0.088(2) Uani 1 1 d .
O333 O 0.4728(7) 0.5522(4) 0.2485(4) 0.146(3) Uani 1 1 d .
O444 O 0.3567(4) 0.4907(3) 0.3500(3) 0.0480(13) Uani 1 1 d .

loop_
_atom_site_aniso_label
_atom_site_aniso_U_11
_atom_site_aniso_U_22
_atom_site_aniso_U_33
_atom_site_aniso_U_23
_atom_site_aniso_U_13
_atom_site_aniso_U_12
Os1 0.02370(13) 0.01546(13) 0.02427(14) 0.00329(10) 0.00330(9) -0.00245(10)
O1 0.026(2) 0.022(3) 0.030(3) 0.008(2) 0.0076(19) 0.000(2)
O2 0.034(2) 0.015(3) 0.022(3) 0.000(2) 0.0027(19) -0.009(2)
N1 0.017(3) 0.014(3) 0.014(3) -0.004(2) -0.005(2) -0.003(2)
N2 0.017(2) 0.020(3) 0.006(3) -0.001(2) 0.0034(19) -0.002(2)
N3 0.021(3) 0.022(3) 0.023(3) 0.008(3) 0.003(2) -0.009(2)
N4 0.018(3) 0.022(3) 0.027(3) 0.004(3) -0.006(2) -0.003(2)
C1 0.018(3) 0.021(4) 0.018(3) -0.003(3) -0.003(2) -0.004(3)
C2 0.024(3) 0.019(4) 0.026(4) 0.000(3) -0.002(3) 0.000(3)
C3 0.024(3) 0.026(4) 0.025(4) 0.007(3) 0.006(3) 0.007(3)
C4 0.026(3) 0.018(4) 0.026(4) 0.001(3) -0.001(3) -0.009(3)
C5 0.028(3) 0.019(4) 0.020(4) -0.004(3) -0.002(3) -0.003(3)
C6 0.021(3) 0.019(4) 0.020(4) 0.008(3) -0.003(3) -0.006(3)
C7 0.026(3) 0.023(4) 0.035(4) 0.009(3) 0.004(3) 0.003(3)
C8 0.052(4) 0.037(4) 0.038(5) 0.018(4) 0.000(3) 0.015(4)
C9 0.045(4) 0.022(4) 0.061(5) 0.011(4) 0.014(3) 0.006(3)
C10 0.037(4) 0.030(4) 0.063(5) 0.022(4) 0.011(3) 0.012(3)
C11 0.026(3) 0.018(4) 0.025(4) 0.000(3) 0.006(3) 0.002(3)
C12 0.042(4) 0.037(4) 0.030(4) -0.002(3) 0.007(3) -0.002(3)
C13 0.029(4) 0.031(4) 0.040(4) 0.008(3) 0.005(3) -0.005(3)
C14 0.031(4) 0.028(4) 0.052(5) 0.018(4) 0.014(3) -0.002(3)
C15 0.020(3) 0.023(4) 0.011(3) 0.004(3) 0.006(2) 0.004(3)
C16 0.018(3) 0.024(4) 0.033(4) 0.003(3) -0.002(3) 0.001(3)
C17 0.037(4) 0.014(4) 0.034(4) 0.000(3) 0.009(3) -0.004(3)
C18 0.041(4) 0.020(4) 0.034(4) 0.008(3) 0.007(3) 0.005(3)
C19 0.020(3) 0.039(5) 0.045(5) 0.013(4) -0.007(3) 0.007(3)
C20 0.027(4) 0.020(4) 0.036(4) 0.001(3) -0.001(3) -0.010(3)
C21 0.026(3) 0.015(3) 0.020(4) 0.004(3) 0.001(3) -0.001(3)
C22 0.024(3) 0.014(3) 0.021(4) -0.001(3) 0.000(2) -0.001(3)
C23 0.027(3) 0.020(4) 0.027(4) -0.001(3) 0.000(3) 0.003(3)
C24 0.018(3) 0.014(3) 0.031(4) 0.003(3) 0.006(3) 0.000(3)
C25 0.019(3) 0.018(4) 0.033(4) 0.009(3) 0.004(3) -0.004(3)
C26 0.018(3) 0.017(4) 0.020(4) 0.002(3) 0.004(2) -0.001(3)
C27 0.038(4) 0.024(4) 0.026(4) -0.001(3) 0.009(3) -0.002(3)
C28 0.051(4) 0.031(4) 0.022(4) 0.010(3) 0.003(3) 0.000(3)
C29 0.059(5) 0.036(5) 0.035(5) -0.001(4) 0.018(3) 0.003(4)
C30 0.074(5) 0.042(5) 0.026(4) 0.000(4) 0.001(4) -0.013(4)
C31 0.029(3) 0.017(4) 0.030(4) 0.003(3) -0.001(3) -0.003(3)
C32 0.043(4) 0.021(4) 0.050(5) 0.014(4) 0.006(3) -0.009(3)
C33 0.029(4) 0.025(4) 0.058(5) 0.007(4) -0.002(3) -0.009(3)
C34 0.047(4) 0.015(4) 0.046(5) 0.000(3) 0.008(3) 0.000(3)
C35 0.022(3) 0.016(3) 0.033(4) 0.010(3) 0.002(3) -0.011(3)
C36 0.040(4) 0.029(4) 0.038(4) 0.007(3) 0.015(3) 0.011(3)
C37 0.072(5) 0.046(5) 0.036(5) 0.014(4) 0.035(4) 0.011(4)
C38 0.103(7) 0.051(6) 0.026(5) 0.000(4) 0.018(5) -0.034(5)
C39 0.048(5) 0.079(6) 0.029(5) 0.014(4) -0.007(4) -0.011(4)
C40 0.027(4) 0.056(5) 0.038(5) 0.015(4) 0.001(3) 0.002(3)
C41 0.028(3) 0.019(4) 0.029(4) 0.000(3) 0.001(3) -0.011(3)
C42 0.030(4) 0.036(4) 0.034(4) 0.003(4) -0.006(3) 0.004(3)
C43 0.029(4) 0.039(5) 0.047(5) 0.003(4) 0.010(3) 0.013(3)
C44 0.043(4) 0.024(4) 0.028(4) -0.001(3) 0.007(3) 0.010(3)
C45 0.028(3) 0.016(4) 0.028(4) 0.006(3) 0.000(3) 0.002(3)
C46 0.031(4) 0.015(4) 0.028(4) 0.001(3) 0.000(3) -0.001(3)
C47 0.036(4) 0.044(5) 0.028(4) -0.005(4) 0.002(3) 0.000(3)
C48 0.049(4) 0.031(4) 0.029(4) -0.005(3) -0.008(3) -0.011(4)
C49 0.030(4) 0.024(4) 0.036(4) 0.010(3) -0.004(3) -0.006(3)
C50 0.034(4) 0.019(4) 0.052(5) 0.005(4) 0.003(3) -0.004(3)
C111 0.059(5) 0.077(6) 0.057(6) 0.037(4) 0.007(4) -0.020(4)
C222 0.044(5) 0.098(7) 0.053(6) 0.042(5) 0.004(4) 0.001(4)
C333 0.052(5) 0.087(7) 0.071(6) 0.014(5) -0.011(4) -0.015(5)
C444 0.063(5) 0.073(6) 0.046(5) 0.015(4) 0.005(4) 0.005(4)
C555 0.047(5) 0.085(7) 0.045(5) 0.019(4) -0.006(3) 0.004(4)
C666 0.059(5) 0.072(6) 0.038(5) 0.014(4) 0.003(3) -0.015(4)
Cl1 0.0349(10) 0.0280(11) 0.0498(12) 0.0005(9) 0.0007(8) -0.0032(8)
O111 0.056(3) 0.039(3) 0.142(6) 0.029(4) -0.008(3) 0.009(3)
O222 0.067(3) 0.074(4) 0.108(5) 0.033(4) -0.052(3) -0.050(3)
O333 0.262(8) 0.074(5) 0.117(6) -0.014(4) 0.148(6) -0.002(5)
O444 0.036(3) 0.023(3) 0.083(4) 0.018(3) -0.006(2) -0.010(2)

loop_
_atom_type_symbol
_atom_type_description
_atom_type_scat_dispersion_real
_atom_type_scat_dispersion_imag
_atom_type_scat_source
C C 0.0033 0.0016 'International Tables Vol C Tables 4.2.6.8 and 6.1.1.4'
H H 0.0000 0.0000 'International Tables Vol C Tables 4.2.6.8 and 6.1.1.4'
N N 0.0061 0.0033 'International Tables Vol C Tables 4.2.6.8 and 6.1.1.4'
O O 0.0106 0.0060 'International Tables Vol C Tables 4.2.6.8 and 6.1.1.4'
Cl Cl 0.1484 0.1585 'International Tables Vol C Tables 4.2.6.8 and 6.1.1.4'
Os Os -1.2165 7.6030 'International Tables Vol C Tables 4.2.6.8 and 6.1.1.4'

loop_
_geom_angle_atom_site_label_1
_geom_angle_atom_site_label_2
_geom_angle_atom_site_label_3
_geom_angle
O2 Os1 O1 89.04(15)
O2 Os1 N1 91.93(16)
O1 Os1 N1 78.78(16)
O2 Os1 N2 79.02(17)
O1 Os1 N2 93.21(15)
N1 Os1 N2 168.09(18)
O2 Os1 N4 174.09(19)
O1 Os1 N4 94.04(17)
N1 Os1 N4 93.62(18)
N2 Os1 N4 95.75(18)
O2 Os1 N3 98.96(17)
O1 Os1 N3 171.94(19)
N1 Os1 N3 101.73(17)
N2 Os1 N3 87.44(17)
N4 Os1 N3 77.90(18)
C1 O1 Os1 115.9(3)
C21 O2 Os1 115.4(3)
C6 N1 C15 118.6(4)
C6 N1 Os1 114.5(3)
C15 N1 Os1 126.8(3)
C26 N2 C35 122.4(5)
C26 N2 Os1 113.3(3)
C35 N2 Os1 124.3(4)
C45 N3 C41 118.1(5)
C45 N3 Os1 116.7(3)
C41 N3 Os1 124.8(4)
C50 N4 C46 116.8(5)
C50 N4 Os1 126.3(4)
C46 N4 Os1 116.8(3)
O1 C1 C2 123.1(5)
O1 C1 C6 115.6(5)
C2 C1 C6 121.0(5)
C3 C2 C1 116.4(5)
C3 C2 C7 123.1(5)
C1 C2 C7 120.5(5)
C2 C3 C4 124.3(5)
C2 C3 H3 117.8
C4 C3 H3 117.8
C5 C4 C3 117.5(5)
C5 C4 C11 124.3(5)
C3 C4 C11 118.2(5)
C4 C5 C6 121.3(5)
C4 C5 H5 119.3
C6 C5 H5 119.3
N1 C6 C5 126.8(5)
N1 C6 C1 114.0(5)
C5 C6 C1 119.1(5)
C10 C7 C9 107.3(5)
C10 C7 C2 111.4(5)
C9 C7 C2 109.9(4)
C10 C7 C8 108.2(5)
C9 C7 C8 109.9(5)
C2 C7 C8 110.0(5)
C7 C8 H8A 109.5
C7 C8 H8B 109.5
H8A C8 H8B 109.5
C7 C8 H8C 109.5
H8A C8 H8C 109.5
H8B C8 H8C 109.5
C7 C9 H9A 109.5
C7 C9 H9B 109.5
H9A C9 H9B 109.5
C7 C9 H9C 109.5
H9A C9 H9C 109.5
H9B C9 H9C 109.5
C7 C10 H10A 109.5
C7 C10 H10B 109.5
H10A C10 H10B 109.5
C7 C10 H10C 109.5
H10A C10 H10C 109.5
H10B C10 H10C 109.5
C12 C11 C4 110.0(5)
C12 C11 C13 110.0(4)
C4 C11 C13 109.9(5)
C12 C11 C14 108.0(5)
C4 C11 C14 111.9(4)
C13 C11 C14 107.0(5)
C11 C12 H12A 109.5
C11 C12 H12B 109.5
H12A C12 H12B 109.5
C11 C12 H12C 109.5
H12A C12 H12C 109.5
H12B C12 H12C 109.5
C11 C13 H13A 109.5
C11 C13 H13B 109.5
H13A C13 H13B 109.5
C11 C13 H13C 109.5
H13A C13 H13C 109.5
H13B C13 H13C 109.5
C11 C14 H14A 109.5
C11 C14 H14B 109.5
H14A C14 H14B 109.5
C11 C14 H14C 109.5
H14A C14 H14C 109.5
H14B C14 H14C 109.5
C16 C15 C20 119.3(5)
C16 C15 N1 120.7(4)
C20 C15 N1 120.0(5)
C15 C16 C17 121.3(5)
C15 C16 H16 119.3
C17 C16 H16 119.3
C18 C17 C16 118.5(6)
C18 C17 H17 120.8
C16 C17 H17 120.8
C19 C18 C17 120.7(5)
C19 C18 H18 119.6
C17 C18 H18 119.6
C20 C19 C18 119.8(5)
C20 C19 H19 120.1
C18 C19 H19 120.1
C19 C20 C15 120.3(6)
C19 C20 H20 119.8
C15 C20 H20 119.8
O2 C21 C26 116.1(5)
O2 C21 C22 123.6(5)
C26 C21 C22 120.2(5)
C23 C22 C21 114.9(5)
C23 C22 C27 125.0(5)
C21 C22 C27 120.0(5)
C22 C23 C24 126.4(5)
C22 C23 H23 116.8
C24 C23 H23 116.8
C25 C24 C23 118.1(5)
C25 C24 C31 122.3(5)
C23 C24 C31 119.6(5)
C24 C25 C26 118.1(5)
C24 C25 H25 120.9
C26 C25 H25 120.9
N2 C26 C21 114.6(5)
N2 C26 C25 123.4(5)
C21 C26 C25 122.1(5)
C22 C27 C30 111.8(5)
C22 C27 C28 110.8(5)
C30 C27 C28 107.6(5)
C22 C27 C29 108.2(5)
C30 C27 C29 109.0(5)
C28 C27 C29 109.4(5)
C27 C28 H28A 109.5
C27 C28 H28B 109.5
H28A C28 H28B 109.5
C27 C28 H28C 109.5
H28A C28 H28C 109.5
H28B C28 H28C 109.5
C27 C29 H29A 109.5
C27 C29 H29B 109.5
H29A C29 H29B 109.5
C27 C29 H29C 109.5
H29A C29 H29C 109.5
H29B C29 H29C 109.5
C27 C30 H30A 109.5
C27 C30 H30B 109.5
H30A C30 H30B 109.5
C27 C30 H30C 109.5
H30A C30 H30C 109.5
H30B C30 H30C 109.5
C32 C31 C34 108.7(5)
C32 C31 C24 112.3(5)
C34 C31 C24 110.5(4)
C32 C31 C33 108.4(5)
C34 C31 C33 108.1(5)
C24 C31 C33 108.7(4)
C31 C32 H32A 109.5
C31 C32 H32B 109.5
H32A C32 H32B 109.5
C31 C32 H32C 109.5
H32A C32 H32C 109.5
H32B C32 H32C 109.5
C31 C33 H33A 109.5
C31 C33 H33B 109.5
H33A C33 H33B 109.5
C31 C33 H33C 109.5
H33A C33 H33C 109.5
H33B C33 H33C 109.5
C31 C34 H34A 109.5
C31 C34 H34B 109.5
H34A C34 H34B 109.5
C31 C34 H34C 109.5
H34A C34 H34C 109.5
H34B C34 H34C 109.5
C40 C35 C36 119.8(6)
C40 C35 N2 119.8(5)
C36 C35 N2 120.1(5)
C37 C36 C35 119.5(6)
C37 C36 H36 120.3
C35 C36 H36 120.3
C36 C37 C38 119.7(6)
C36 C37 H37 120.1
C38 C37 H37 120.1
C39 C38 C37 121.2(7)
C39 C38 H38 119.4
C37 C38 H38 119.4
C38 C39 C40 120.0(6)
C38 C39 H39 120.0
C40 C39 H39 120.0
C39 C40 C35 119.7(6)
C39 C40 H40 120.2
C35 C40 H40 120.2
N3 C41 C42 122.4(6)
N3 C41 H41 118.8
C42 C41 H41 118.8
C41 C42 C43 119.4(5)
C41 C42 H42 120.3
C43 C42 H42 120.3
C44 C43 C42 119.1(5)
C44 C43 H43 120.5
C42 C43 H43 120.5
C43 C44 C45 118.7(6)
C43 C44 H44 120.6
C45 C44 H44 120.6
N3 C45 C44 122.3(5)
N3 C45 C46 114.4(5)
C44 C45 C46 123.3(6)
N4 C46 C47 121.2(5)
N4 C46 C45 113.5(5)
C47 C46 C45 125.2(5)
C46 C47 C48 120.0(6)
C46 C47 H47 120.0
C48 C47 H47 120.0
C47 C48 C49 118.4(6)
C47 C48 H48 120.8
C49 C48 H48 120.8
C50 C49 C48 118.4(6)
C50 C49 H49 120.8
C48 C49 H49 120.8
N4 C50 C49 125.0(6)
N4 C50 H50 117.5
C49 C50 H50 117.5
C222 C111 C666 114.0(8)
C222 C111 H111 123.0
C666 C111 H111 123.0
C333 C222 C111 122.7(8)
C333 C222 H222 118.7
C111 C222 H222 118.7
C222 C333 C444 121.2(8)
C222 C333 H333 119.4
C444 C333 H333 119.4
C555 C444 C333 120.6(8)
C555 C444 H444 119.7
C333 C444 H444 119.7
C444 C555 C666 119.0(7)
C444 C555 H555 120.5
C666 C555 H555 120.5
C555 C666 C111 122.5(7)
C555 C666 H666 118.8
C111 C666 H666 118.8
O333 Cl1 O222 108.5(4)
O333 Cl1 O111 110.2(4)
O222 Cl1 O111 109.1(3)
O333 Cl1 O444 112.0(3)
O222 Cl1 O444 108.5(3)
O111 Cl1 O444 108.5(3)

loop_
_geom_bond_atom_site_label_1
_geom_bond_atom_site_label_2
_geom_bond_distance
Os1 O2 2.000(4)
Os1 O1 2.002(3)
Os1 N1 2.009(4)
Os1 N2 2.014(4)
Os1 N4 2.032(5)
Os1 N3 2.047(4)
O1 C1 1.314(6)
O2 C21 1.320(6)
N1 C6 1.367(6)
N1 C15 1.429(6)
N2 C26 1.390(7)
N2 C35 1.397(7)
N3 C45 1.347(7)
N3 C41 1.351(6)
N4 C50 1.335(6)
N4 C46 1.371(6)
C1 C2 1.420(7)
C1 C6 1.420(7)
C2 C3 1.376(7)
C2 C7 1.530(7)
C3 C4 1.425(7)
C3 H3 0.9500
C4 C5 1.379(7)
C4 C11 1.530(8)
C5 C6 1.403(7)
C5 H5 0.9500
C7 C10 1.519(7)
C7 C9 1.529(8)
C7 C8 1.531(8)
C8 H8A 0.9800
C8 H8B 0.9800
C8 H8C 0.9800
C9 H9A 0.9800
C9 H9B 0.9800
C9 H9C 0.9800
C10 H10A 0.9800
C10 H10B 0.9800
C10 H10C 0.9800
C11 C12 1.506(7)
C11 C13 1.536(7)
C11 C14 1.544(7)
C12 H12A 0.9800
C12 H12B 0.9800
C12 H12C 0.9800
C13 H13A 0.9800
C13 H13B 0.9800
C13 H13C 0.9800
C14 H14A 0.9800
C14 H14B 0.9800
C14 H14C 0.9800
C15 C16 1.373(7)
C15 C20 1.378(6)
C16 C17 1.384(7)
C16 H16 0.9500
C17 C18 1.380(7)
C17 H17 0.9500
C18 C19 1.378(8)
C18 H18 0.9500
C19 C20 1.374(7)
C19 H19 0.9500
C20 H20 0.9500
C21 C26 1.394(7)
C21 C22 1.427(7)
C22 C23 1.379(7)
C22 C27 1.525(8)
C23 C24 1.405(7)
C23 H23 0.9500
C24 C25 1.374(7)
C24 C31 1.536(7)
C25 C26 1.431(7)
C25 H25 0.9500
C27 C30 1.530(8)
C27 C28 1.534(7)
C27 C29 1.535(7)
C28 H28A 0.9800
C28 H28B 0.9800
C28 H28C 0.9800
C29 H29A 0.9800
C29 H29B 0.9800
C29 H29C 0.9800
C30 H30A 0.9800
C30 H30B 0.9800
C30 H30C 0.9800
C31 C32 1.527(8)
C31 C34 1.533(7)
C31 C33 1.545(7)
C32 H32A 0.9800
C32 H32B 0.9800
C32 H32C 0.9800
C33 H33A 0.9800
C33 H33B 0.9800
C33 H33C 0.9800
C34 H34A 0.9800
C34 H34B 0.9800
C34 H34C 0.9800
C35 C40 1.386(7)
C35 C36 1.392(7)
C36 C37 1.366(8)
C36 H36 0.9500
C37 C38 1.381(8)
C37 H37 0.9500
C38 C39 1.349(9)
C38 H38 0.9500
C39 C40 1.375(8)
C39 H39 0.9500
C40 H40 0.9500
C41 C42 1.378(7)
C41 H41 0.9500
C42 C43 1.387(8)
C42 H42 0.9500
C43 C44 1.375(7)
C43 H43 0.9500
C44 C45 1.403(7)
C44 H44 0.9500
C45 C46 1.459(7)
C46 C47 1.380(8)
C47 C48 1.385(7)
C47 H47 0.9500
C48 C49 1.387(8)
C48 H48 0.9500
C49 C50 1.356(8)
C49 H49 0.9500
C50 H50 0.9500
C111 C222 1.400(10)
C111 C666 1.412(8)
C111 H111 0.9500
C222 C333 1.346(10)
C222 H222 0.9500
C333 C444 1.357(8)
C333 H333 0.9500
C444 C555 1.336(9)
C444 H444 0.9500
C555 C666 1.400(9)
C555 H555 0.9500
C666 H666 0.9500
Cl1 O333 1.370(5)
Cl1 O222 1.406(4)
Cl1 O111 1.422(4)
Cl1 O444 1.454(4)

loop_
_geom_torsion_atom_site_label_1
_geom_torsion_atom_site_label_2
_geom_torsion_atom_site_label_3
_geom_torsion_atom_site_label_4
_geom_torsion
O2 Os1 O1 C1 82.2(4)
N1 Os1 O1 C1 -10.0(4)
N2 Os1 O1 C1 161.1(4)
N4 Os1 O1 C1 -102.9(4)
N3 Os1 O1 C1 -104.4(13)
O1 Os1 O2 C21 81.6(3)
N1 Os1 O2 C21 160.3(4)
N2 Os1 O2 C21 -11.9(3)
N4 Os1 O2 C21 -40.0(19)
N3 Os1 O2 C21 -97.5(4)
O2 Os1 N1 C6 -80.2(4)
O1 Os1 N1 C6 8.4(4)
N2 Os1 N1 C6 -40.0(10)
N4 Os1 N1 C6 101.9(4)
N3 Os1 N1 C6 -179.8(4)
O2 Os1 N1 C15 98.4(4)
O1 Os1 N1 C15 -173.0(4)
N2 Os1 N1 C15 138.6(7)
N4 Os1 N1 C15 -79.5(4)
N3 Os1 N1 C15 -1.2(4)
O2 Os1 N2 C26 9.5(3)
O1 Os1 N2 C26 -78.9(3)
N1 Os1 N2 C26 -31.6(10)
N4 Os1 N2 C26 -173.3(3)
N3 Os1 N2 C26 109.2(3)
O2 Os1 N2 C35 -169.4(4)
O1 Os1 N2 C35 102.2(4)
N1 Os1 N2 C35 149.5(7)
N4 Os1 N2 C35 7.8(4)
N3 Os1 N2 C35 -69.7(4)
O2 Os1 N3 C45 168.0(4)
O1 Os1 N3 C45 -5.3(16)
N1 Os1 N3 C45 -98.1(4)
N2 Os1 N3 C45 89.5(4)
N4 Os1 N3 C45 -6.9(4)
O2 Os1 N3 C41 -5.3(5)
O1 Os1 N3 C41 -178.6(11)
N1 Os1 N3 C41 88.6(5)
N2 Os1 N3 C41 -83.7(5)
N4 Os1 N3 C41 179.8(5)
O2 Os1 N4 C50 126.5(16)
O1 Os1 N4 C50 5.2(5)
N1 Os1 N4 C50 -73.8(5)
N2 Os1 N4 C50 98.8(5)
N3 Os1 N4 C50 -175.0(5)
O2 Os1 N4 C46 -52.6(19)
O1 Os1 N4 C46 -173.9(4)
N1 Os1 N4 C46 107.1(4)
N2 Os1 N4 C46 -80.2(4)
N3 Os1 N4 C46 5.9(4)
Os1 O1 C1 C2 -176.5(4)
Os1 O1 C1 C6 9.7(6)
O1 C1 C2 C3 -179.9(6)
C6 C1 C2 C3 -6.4(8)
O1 C1 C2 C7 1.6(9)
C6 C1 C2 C7 175.1(5)
C1 C2 C3 C4 1.9(9)
C7 C2 C3 C4 -179.7(5)
C2 C3 C4 C5 2.0(9)
C2 C3 C4 C11 179.5(6)
C3 C4 C5 C6 -1.3(9)
C11 C4 C5 C6 -178.7(5)
C15 N1 C6 C5 -8.5(8)
Os1 N1 C6 C5 170.3(5)
C15 N1 C6 C1 175.3(5)
Os1 N1 C6 C1 -6.0(6)
C4 C5 C6 N1 -179.1(5)
C4 C5 C6 C1 -3.1(9)
O1 C1 C6 N1 -2.4(7)
C2 C1 C6 N1 -176.3(5)
O1 C1 C6 C5 -178.9(5)
C2 C1 C6 C5 7.1(8)
C3 C2 C7 C10 2.4(9)
C1 C2 C7 C10 -179.2(5)
C3 C2 C7 C9 -116.3(6)
C1 C2 C7 C9 62.0(7)
C3 C2 C7 C8 122.5(6)
C1 C2 C7 C8 -59.1(7)
C5 C4 C11 C12 -120.2(6)
C3 C4 C11 C12 62.5(7)
C5 C4 C11 C13 118.5(6)
C3 C4 C11 C13 -58.8(7)
C5 C4 C11 C14 -0.2(8)
C3 C4 C11 C14 -177.5(5)
C6 N1 C15 C16 -57.7(7)
Os1 N1 C15 C16 123.7(5)
C6 N1 C15 C20 124.6(6)
Os1 N1 C15 C20 -54.0(6)
C20 C15 C16 C17 -0.6(8)
N1 C15 C16 C17 -178.3(5)
C15 C16 C17 C18 0.4(9)
C16 C17 C18 C19 0.3(9)
C17 C18 C19 C20 -0.8(9)
C18 C19 C20 C15 0.6(9)
C16 C15 C20 C19 0.1(9)
N1 C15 C20 C19 177.8(5)
Os1 O2 C21 C26 12.1(6)
Os1 O2 C21 C22 -170.1(4)
O2 C21 C22 C23 -176.1(5)
C26 C21 C22 C23 1.7(7)
O2 C21 C22 C27 4.7(8)
C26 C21 C22 C27 -177.5(5)
C21 C22 C23 C24 1.1(8)
C27 C22 C23 C24 -179.7(5)
C22 C23 C24 C25 -2.5(8)
C22 C23 C24 C31 177.5(5)
C23 C24 C25 C26 1.0(7)
C31 C24 C25 C26 -179.0(4)
C35 N2 C26 C21 172.7(5)
Os1 N2 C26 C21 -6.2(5)
C35 N2 C26 C25 -5.8(7)
Os1 N2 C26 C25 175.3(4)
O2 C21 C26 N2 -3.7(7)
C22 C21 C26 N2 178.4(4)
O2 C21 C26 C25 174.8(4)
C22 C21 C26 C25 -3.1(8)
C24 C25 C26 N2 -179.9(4)
C24 C25 C26 C21 1.7(7)
C23 C22 C27 C30 0.4(7)
C21 C22 C27 C30 179.5(5)
C23 C22 C27 C28 120.4(6)
C21 C22 C27 C28 -60.5(6)
C23 C22 C27 C29 -119.7(6)
C21 C22 C27 C29 59.4(6)
C25 C24 C31 C32 3.4(7)
C23 C24 C31 C32 -176.6(4)
C25 C24 C31 C34 -118.2(5)
C23 C24 C31 C34 61.8(6)
C25 C24 C31 C33 123.4(5)
C23 C24 C31 C33 -56.6(6)
C26 N2 C35 C40 97.1(6)
Os1 N2 C35 C40 -84.1(6)
C26 N2 C35 C36 -89.3(7)
Os1 N2 C35 C36 89.5(6)
C40 C35 C36 C37 1.4(9)
N2 C35 C36 C37 -172.2(6)
C35 C36 C37 C38 -0.1(10)
C36 C37 C38 C39 -2.3(11)
C37 C38 C39 C40 3.3(11)
C38 C39 C40 C35 -1.9(11)
C36 C35 C40 C39 -0.4(9)
N2 C35 C40 C39 173.2(6)
C45 N3 C41 C42 -0.8(8)
Os1 N3 C41 C42 172.4(4)
N3 C41 C42 C43 -0.3(9)
C41 C42 C43 C44 0.9(9)
C42 C43 C44 C45 -0.4(9)
C41 N3 C45 C44 1.3(8)
Os1 N3 C45 C44 -172.5(4)
C41 N3 C45 C46 -179.5(5)
Os1 N3 C45 C46 6.8(6)
C43 C44 C45 N3 -0.7(9)
C43 C44 C45 C46 -179.9(6)
C50 N4 C46 C47 -5.0(8)
Os1 N4 C46 C47 174.2(5)
C50 N4 C46 C45 176.7(5)
Os1 N4 C46 C45 -4.1(6)
N3 C45 C46 N4 -1.7(7)
C44 C45 C46 N4 177.5(5)
N3 C45 C46 C47 -180.0(6)
C44 C45 C46 C47 -0.8(9)
N4 C46 C47 C48 4.4(10)
C45 C46 C47 C48 -177.5(6)
C46 C47 C48 C49 -1.0(9)
C47 C48 C49 C50 -1.7(9)
C46 N4 C50 C49 2.3(9)
Os1 N4 C50 C49 -176.8(5)
C48 C49 C50 N4 1.0(10)
C666 C111 C222 C333 1.2(11)
C111 C222 C333 C444 0.1(13)
C222 C333 C444 C555 -1.4(13)
C333 C444 C555 C666 1.1(12)
C444 C555 C666 C111 0.3(11)
C222 C111 C666 C555 -1.4(10)
